data_2236361
loop_
_publ_author_name
'Song, Man-Man'
'Wu, Kong-Li'
'Zhu, Lin'
'Zheng, Juan'
'Xu, Yan'

_publ_section_title
;
 5-Phenyl-1,3,4-oxadiazol-2-amine
;
_journal_coeditor_code IM2386
_journal_issue 10
_journal_name_full 'Acta Crystallographica Section E'
_journal_page_first o3058
_journal_paper_doi 10.1107/S1600536812040640
_journal_volume 68
_journal_year 2012
_chemical_formula_iupac 'C8 H7 N3 O'
_chemical_formula_moiety 'C8 H7 N3 O'
_chemical_formula_sum 'C8 H7 N3 O'
_chemical_formula_weight 161.17
_chemical_name_systematic
;
5-Phenyl-1,3,4-oxadiazol-2-amine
;
_space_group_crystal_system monoclinic
_space_group_IT_number 14
_space_group_name_Hall '-P 2ybc'
_space_group_name_H-M_alt 'P 1 21/c 1'
_symmetry_space_group_name_Hall '-P 2ybc'
_symmetry_space_group_name_H-M 'P 1 21/c 1'
_atom_sites_solution_hydrogens geom
_atom_sites_solution_primary direct
_atom_sites_solution_secondary difmap
_audit_creation_method SHELXL-97
_cell_angle_alpha 90.00
_cell_angle_beta 130.193(18)
_cell_angle_gamma 90.00
_cell_formula_units_Z 4
_cell_length_a 11.194(3)
_cell_length_b 5.8990(5)
_cell_length_c 15.034(5)
_cell_measurement_reflns_used 656
_cell_measurement_temperature 291(2)
_cell_measurement_theta_max 26.3094
_cell_measurement_theta_min 3.4485
_cell_volume 758.3(4)
_computing_cell_refinement 'CrysAlis PRO (Agilent, 2011)'
_computing_data_collection 'CrysAlis PRO (Agilent, 2011)'
_computing_data_reduction 'CrysAlis PRO (Agilent, 2011)'
_computing_molecular_graphics '<i>OLEX2</i> (Dolomanov <i>et al.</i>, 2009)'
_computing_publication_material '<i>OLEX2</i> (Dolomanov <i>et al.</i>, 2009)'
_computing_structure_refinement 'SHELXL97 (Sheldrick, 2008)'
_computing_structure_solution 'SHELXS97 (Sheldrick, 2008)'
_diffrn_ambient_temperature 291.15
_diffrn_detector_area_resol_mean 16.2312
_diffrn_measured_fraction_theta_full 0.999
_diffrn_measured_fraction_theta_max 0.999
_diffrn_measurement_device_type 'Agilent Xcalibur Eos Gemini'
_diffrn_measurement_method '\w scans'
_diffrn_radiation_monochromator graphite
_diffrn_radiation_type 'Mo K\a'
_diffrn_radiation_wavelength 0.7107
_diffrn_reflns_av_R_equivalents 0.0398
_diffrn_reflns_limit_h_max 12
_diffrn_reflns_limit_h_min -13
_diffrn_reflns_limit_k_max 7
_diffrn_reflns_limit_k_min -4
_diffrn_reflns_limit_l_max 17
_diffrn_reflns_limit_l_min -18
_diffrn_reflns_number 2912
_diffrn_reflns_theta_full 26.35
_diffrn_reflns_theta_max 26.35
_diffrn_reflns_theta_min 3.55
_exptl_absorpt_coefficient_mu 0.099
_exptl_absorpt_correction_T_max 1.00000
_exptl_absorpt_correction_T_min 0.85136
_exptl_absorpt_correction_type multi-scan
_exptl_absorpt_process_details
;
(CrysAlis PRO; Agilent, 2011)
;
_exptl_crystal_colour colourless
_exptl_crystal_density_diffrn 1.412
_exptl_crystal_density_method 'not measured'
_exptl_crystal_description prism
_exptl_crystal_F_000 336
_exptl_crystal_size_max 0.26
_exptl_crystal_size_mid 0.24
_exptl_crystal_size_min 0.22
_refine_diff_density_max 0.168
_refine_diff_density_min -0.150
_refine_ls_extinction_method none
_refine_ls_goodness_of_fit_ref 1.018
_refine_ls_hydrogen_treatment constr
_refine_ls_matrix_type full
_refine_ls_number_parameters 109
_refine_ls_number_reflns 1551
_refine_ls_number_restraints 0
_refine_ls_restrained_S_all 1.018
_refine_ls_R_factor_all 0.1158
_refine_ls_R_factor_gt 0.0556
_refine_ls_shift/su_max 0.000
_refine_ls_shift/su_mean 0.000
_refine_ls_structure_factor_coef Fsqd
_refine_ls_weighting_details 'calc w=1/[\s^2^(Fo^2^)+(0.0540P)^2^+0.0000P] where P=(Fo^2^+2Fc^2^)/3'
_refine_ls_weighting_scheme calc
_refine_ls_wR_factor_gt 0.1098
_refine_ls_wR_factor_ref 0.1369
_reflns_number_gt 877
_reflns_number_total 1551
_reflns_threshold_expression >2sigma(I)
_cod_data_source_file im2386.cif
_cod_data_source_block I
_cod_original_cell_volume 758.3(3)
_cod_database_code 2236361
_cod_database_fobs_code 2236361

loop_
_space_group_symop_id
_space_group_symop_operation_xyz
1 'x, y, z'
2 '-x, y+1/2, -z+1/2'
3 '-x, -y, -z'
4 'x, -y-1/2, z-1/2'

loop_
_atom_site_type_symbol
_atom_site_label
_atom_site_fract_x
_atom_site_fract_y
_atom_site_fract_z
_atom_site_U_iso_or_equiv
_atom_site_adp_type
_atom_site_calc_flag
_atom_site_refinement_flags
_atom_site_occupancy
_atom_site_symmetry_multiplicity
O O1 -0.15541(17) 0.6145(2) 0.02276(13) 0.0495(5) Uani d . 1 1
N N1 -0.2177(2) 0.2637(3) -0.04164(18) 0.0617(7) Uani d . 1 1
N N2 -0.3435(2) 0.4062(3) -0.12624(17) 0.0594(7) Uani d . 1 1
N N3 -0.3795(2) 0.8025(3) -0.12550(17) 0.0622(7) Uani d . 1 1
H H3A -0.4628 0.8128 -0.2012 0.075 Uiso d R 1 1
H H3B -0.3161 0.9341 -0.0922 0.075 Uiso d R 1 1
C C1 0.1056(3) 0.1191(4) 0.1680(2) 0.0624(8) Uani d . 1 1
H H1 0.0506 0.0125 0.1084 0.075 Uiso calc R 1 1
C C2 0.2512(3) 0.0674(4) 0.2723(3) 0.0683(9) Uani d . 1 1
H H2 0.2942 -0.0749 0.2825 0.082 Uiso calc R 1 1
C C3 0.3329(3) 0.2221(5) 0.3606(2) 0.0714(9) Uani d . 1 1
H H3 0.4308 0.1850 0.4303 0.086 Uiso calc R 1 1
C C4 0.2704(3) 0.4311(5) 0.3463(2) 0.0720(9) Uani d . 1 1
H H4 0.3259 0.5365 0.4065 0.086 Uiso calc R 1 1
C C5 0.1250(3) 0.4866(4) 0.2428(2) 0.0578(8) Uani d . 1 1
H H5 0.0828 0.6292 0.2336 0.069 Uiso calc R 1 1
C C6 0.0423(3) 0.3320(4) 0.1532(2) 0.0457(6) Uani d . 1 1
C C7 -0.1115(3) 0.3912(4) 0.0434(2) 0.0450(6) Uani d . 1 1
C C8 -0.3014(3) 0.6083(4) -0.0839(2) 0.0477(7) Uani d . 1 1

loop_
_atom_site_aniso_label
_atom_site_aniso_U_11
_atom_site_aniso_U_22
_atom_site_aniso_U_33
_atom_site_aniso_U_12
_atom_site_aniso_U_13
_atom_site_aniso_U_23
O1 0.0394(10) 0.0366(9) 0.0426(9) -0.0023(7) 0.0129(8) -0.0024(7)
N1 0.0457(13) 0.0409(11) 0.0551(13) -0.0007(10) 0.0129(11) -0.0039(10)
N2 0.0413(12) 0.0417(12) 0.0529(13) -0.0017(10) 0.0112(11) -0.0038(10)
N3 0.0462(13) 0.0409(12) 0.0514(13) 0.0025(10) 0.0097(11) 0.0036(10)
C1 0.0511(17) 0.0476(15) 0.0623(17) -0.0008(13) 0.0247(15) -0.0049(13)
C2 0.0508(17) 0.0531(16) 0.0730(19) 0.0128(14) 0.0273(16) 0.0128(14)
C3 0.0463(16) 0.075(2) 0.0537(18) 0.0022(15) 0.0143(14) 0.0111(15)
C4 0.0611(19) 0.067(2) 0.0468(16) -0.0069(16) 0.0164(15) -0.0053(14)
C5 0.0522(17) 0.0457(14) 0.0529(16) 0.0005(12) 0.0236(15) -0.0019(12)
C6 0.0391(14) 0.0415(13) 0.0467(14) 0.0012(11) 0.0232(12) 0.0037(11)
C7 0.0404(14) 0.0330(12) 0.0487(14) -0.0002(11) 0.0229(12) 0.0003(11)
C8 0.0365(14) 0.0447(14) 0.0422(13) -0.0044(12) 0.0164(12) -0.0025(12)

loop_
_atom_type_symbol
_atom_type_description
_atom_type_scat_dispersion_real
_atom_type_scat_dispersion_imag
_atom_type_scat_source
C C 0.0033 0.0016 'International Tables Vol C Tables 4.2.6.8 and 6.1.1.4'
H H 0.0000 0.0000 'International Tables Vol C Tables 4.2.6.8 and 6.1.1.4'
N N 0.0061 0.0033 'International Tables Vol C Tables 4.2.6.8 and 6.1.1.4'
O O 0.0106 0.0060 'International Tables Vol C Tables 4.2.6.8 and 6.1.1.4'

loop_
_geom_angle_atom_site_label_1
_geom_angle_atom_site_label_2
_geom_angle_atom_site_label_3
_geom_angle
C8 O1 C7 102.89(16)
C7 N1 N2 106.97(18)
C8 N2 N1 105.75(18)
H3A N3 H3B 115.3
C8 N3 H3A 119.2
C8 N3 H3B 114.6
C2 C1 H1 120.4
C2 C1 C6 119.2(2)
C6 C1 H1 120.4
C1 C2 H2 119.5
C3 C2 C1 121.0(2)
C3 C2 H2 119.5
C2 C3 H3 120.1
C4 C3 C2 119.8(3)
C4 C3 H3 120.1
C3 C4 H4 119.9
C3 C4 C5 120.2(2)
C5 C4 H4 119.9
C4 C5 H5 119.8
C6 C5 C4 120.3(2)
C6 C5 H5 119.8
C1 C6 C7 120.3(2)
C5 C6 C1 119.5(2)
C5 C6 C7 120.3(2)
O1 C7 C6 118.30(19)
N1 C7 O1 111.77(19)
N1 C7 C6 129.9(2)
N2 C8 O1 112.6(2)
N2 C8 N3 130.2(2)
N3 C8 O1 117.12(19)

loop_
_geom_bond_atom_site_label_1
_geom_bond_atom_site_label_2
_geom_bond_distance
O1 C7 1.369(2)
O1 C8 1.364(3)
N1 N2 1.413(3)
N1 C7 1.285(3)
N2 C8 1.289(3)
N3 H3A 0.8936
N3 H3B 0.9476
N3 C8 1.328(3)
C1 H1 0.9300
C1 C2 1.382(3)
C1 C6 1.387(3)
C2 H2 0.9300
C2 C3 1.366(4)
C3 H3 0.9300
C3 C4 1.364(4)
C4 H4 0.9300
C4 C5 1.382(3)
C5 H5 0.9300
C5 C6 1.376(3)
C6 C7 1.464(3)

loop_
_geom_hbond_atom_site_label_D
_geom_hbond_atom_site_label_H
_geom_hbond_atom_site_label_A
_geom_hbond_site_symmetry_A
_geom_hbond_distance_DH
_geom_hbond_distance_HA
_geom_hbond_distance_DA
_geom_hbond_angle_DHA
N3 H3A N2 2_454 0.89 2.12 2.997(3) 168.7
N3 H3B N1 1_565 0.95 2.12 3.054(3) 168.4

loop_
_geom_torsion_atom_site_label_1
_geom_torsion_atom_site_label_2
_geom_torsion_atom_site_label_3
_geom_torsion_atom_site_label_4
_geom_torsion
N1 N2 C8 O1 0.7(3)
N1 N2 C8 N3 -176.1(3)
N2 N1 C7 O1 -0.4(3)
N2 N1 C7 C6 -180.0(2)
C1 C2 C3 C4 0.1(5)
C1 C6 C7 O1 -166.5(2)
C1 C6 C7 N1 13.1(4)
C2 C1 C6 C5 -0.5(4)
C2 C1 C6 C7 179.8(3)
C2 C3 C4 C5 -0.1(5)
C3 C4 C5 C6 -0.2(4)
C4 C5 C6 C1 0.5(4)
C4 C5 C6 C7 -179.8(2)
C5 C6 C7 O1 13.9(3)
C5 C6 C7 N1 -166.5(3)
C6 C1 C2 C3 0.3(4)
C7 O1 C8 N2 -0.9(3)
C7 O1 C8 N3 176.4(2)
C7 N1 N2 C8 -0.2(3)
C8 O1 C7 N1 0.8(3)
C8 O1 C7 C6 -179.6(2)
